data_1546103
loop_
_publ_author_name
'Schneemann, Andreas'
'Rudolf, Robin'
'Henke, Sebastian'
'Takahashi, Yukiko'
'Banh, Hung'
'Hante, Inke'
'Schneider, Christian'
'Noro, Shin-ichiro'
'Fischer, Roland A.'

_publ_section_title
;
 Linker functionalisation triggers an alternative 3D-topology for
 Zn-isophthalate-4,4&#x2032;-bipyridine frameworks
;
_journal_issue 25
_journal_name_full 'Dalton Transactions'
_journal_page_first 8198
_journal_page_last 8203
_journal_paper_doi 10.1039/C7DT01195D
_journal_volume 46
_journal_year 2017
_chemical_formula_moiety 'C20 H16 N2 O5 Zn'
_chemical_formula_sum 'C20 H16 N2 O5 Zn'
_chemical_formula_weight 429.72
_chemical_name_common 1
_chemical_name_systematic Zn(E-ip)(bipy)
_space_group_crystal_system triclinic
_space_group_IT_number 2
_space_group_name_Hall '-P 1'
_space_group_name_H-M_alt 'P -1'
_symmetry_space_group_name_Hall '-P 1'
_symmetry_space_group_name_H-M 'P -1'
_atom_sites_solution_hydrogens mixed
_atom_sites_solution_primary iterative
_audit_creation_date 2017-03-23
_audit_creation_method
;
Olex2 1.2
(compiled 2017.03.02 svn.r3394 for OlexSys, GUI svn.r5324)
;
_audit_update_record
;
2017-03-28 deposited with the CCDC.
2017-05-23 downloaded from the CCDC.
;
_cell_angle_alpha 65.925(2)
_cell_angle_beta 75.649(2)
_cell_angle_gamma 76.069(2)
_cell_formula_units_Z 2
_cell_length_a 10.0944(3)
_cell_length_b 10.3898(2)
_cell_length_c 10.4930(3)
_cell_measurement_reflns_used 15955
_cell_measurement_temperature 111(2)
_cell_measurement_theta_max 75.9280
_cell_measurement_theta_min 4.5470
_cell_volume 961.20(5)
_computing_cell_refinement
'CrysAlisPro, Agilent Technologies, Version 1.171.37.34 (release 22-05-2014 CrysAlis171 .NET) (compiled May 22 2014,16:03:01)'
_computing_data_collection
'CrysAlisPro, Agilent Technologies, Version 1.171.37.34 (release 22-05-2014 CrysAlis171 .NET) (compiled May 22 2014,16:03:01)'
_computing_data_reduction
'CrysAlisPro, Agilent Technologies, Version 1.171.37.34 (release 22-05-2014 CrysAlis171 .NET) (compiled May 22 2014,16:03:01)'
_computing_molecular_graphics 'Olex2 (Dolomanov et al., 2009)'
_computing_publication_material 'Olex2 (Dolomanov et al., 2009)'
_computing_structure_refinement 'ShelXL (Sheldrick, 2015)'
_computing_structure_solution
;
Superflip (Palatinus & Chapuis, 2007;Palatinus & van der Lee, 2008;
Palatinus et al., 2012)
;
_diffrn_ambient_environment N~2~
_diffrn_ambient_temperature 111(2)
_diffrn_detector 'CCD plate'
_diffrn_detector_area_resol_mean 5.2186
_diffrn_detector_type Atlas
_diffrn_measured_fraction_theta_full 1.000
_diffrn_measured_fraction_theta_max 0.986
_diffrn_measurement_device 'four-circle diffractometer'
_diffrn_measurement_device_type 'SuperNova, Single source at offset, Atlas'
_diffrn_measurement_method '\w scans'
_diffrn_orient_matrix_UB_11 -0.1243144000
_diffrn_orient_matrix_UB_12 0.1038512000
_diffrn_orient_matrix_UB_13 -0.0647670000
_diffrn_orient_matrix_UB_21 -0.0942160000
_diffrn_orient_matrix_UB_22 -0.0516339000
_diffrn_orient_matrix_UB_23 0.1451679000
_diffrn_orient_matrix_UB_31 0.0334716000
_diffrn_orient_matrix_UB_32 0.1166057000
_diffrn_orient_matrix_UB_33 0.0367407000
_diffrn_radiation_monochromator mirror
_diffrn_radiation_probe x-ray
_diffrn_radiation_type CuK\a
_diffrn_radiation_wavelength 1.54184
_diffrn_reflns_av_R_equivalents 0.0250
_diffrn_reflns_av_unetI/netI 0.0141
_diffrn_reflns_Laue_measured_fraction_full 1.000
_diffrn_reflns_Laue_measured_fraction_max 0.986
_diffrn_reflns_limit_h_max 12
_diffrn_reflns_limit_h_min -12
_diffrn_reflns_limit_k_max 13
_diffrn_reflns_limit_k_min -12
_diffrn_reflns_limit_l_max 13
_diffrn_reflns_limit_l_min -13
_diffrn_reflns_number 23586
_diffrn_reflns_point_group_measured_fraction_full 1.000
_diffrn_reflns_point_group_measured_fraction_max 0.986
_diffrn_reflns_theta_full 67.684
_diffrn_reflns_theta_max 76.287
_diffrn_reflns_theta_min 4.579
_diffrn_source 'sealed X-ray tube'
_diffrn_source_type 'SuperNova (Cu) X-ray Source'
_exptl_absorpt_coefficient_mu 2.073
_exptl_absorpt_correction_T_max 1.00000
_exptl_absorpt_correction_T_min 0.94155
_exptl_absorpt_correction_type multi-scan
_exptl_absorpt_process_details
'CrysAlisPro, Agilent Technologies, Version 1.171.37.34 (release 22-05-2014 CrysAlis171 .NET) (compiled May 22 2014,16:03:01) Empirical absorption correction using spherical harmonics, implemented in SCALE3 ABSPACK scaling algorithm. Empirical absorption correction using spherical harmonics, implemented in SCALE3 ABSPACK scaling algorithm.'
_exptl_crystal_colour colourless
_exptl_crystal_colour_primary colourless
_exptl_crystal_density_diffrn 1.485
_exptl_crystal_description prism
_exptl_crystal_F_000 440
_exptl_crystal_size_max 0.1109
_exptl_crystal_size_mid 0.0734
_exptl_crystal_size_min 0.0619
_refine_diff_density_max 0.347
_refine_diff_density_min -0.307
_refine_diff_density_rms 0.046
_refine_ls_extinction_method none
_refine_ls_goodness_of_fit_ref 1.055
_refine_ls_hydrogen_treatment mixed
_refine_ls_matrix_type full
_refine_ls_number_parameters 295
_refine_ls_number_reflns 3974
_refine_ls_number_restraints 24
_refine_ls_restrained_S_all 1.061
_refine_ls_R_factor_all 0.0250
_refine_ls_R_factor_gt 0.0234
_refine_ls_shift/su_max 0.002
_refine_ls_shift/su_mean 0.000
_refine_ls_structure_factor_coef Fsqd
_refine_ls_weighting_details 'w=1/[\s^2^(Fo^2^)+(0.0263P)^2^+0.5828P] where P=(Fo^2^+2Fc^2^)/3'
_refine_ls_weighting_scheme calc
_refine_ls_wR_factor_gt 0.0598
_refine_ls_wR_factor_ref 0.0608
_reflns_Friedel_coverage 0.000
_reflns_number_gt 3751
_reflns_number_total 3974
_reflns_threshold_expression 'I > 2\s(I)'
_cod_data_source_file c7dt01195d2.cif
_cod_data_source_block as362_red
_cod_database_code 1546103
_shelx_shelxl_version_number 2014/7
_chemical_oxdiff_formula 'Zn N O C H'
_shelx_space_group_comment
;
The symmetry employed for this shelxl refinement is uniquely defined
by the following loop, which should always be used as a source of
symmetry information in preference to the above space-group names.
They are only intended as comments.
;
_reflns_odcompleteness_completeness 99.89
_reflns_odcompleteness_iscentric 1
_reflns_odcompleteness_theta 71.98
_olex2_refinement_description
;
1. Fixed Uiso
 At 1.2 times of:
  All C(H) groups, All C(H,H) groups
 At 1.5 times of:
  All C(H,H,H) groups
2. Restrained distances
 O5B-C9B = O5A-C9A
 1.43 with sigma of 0.01
 C8A-C2 = C8B-C2 = C8A-C7A = C8B-C7B = C7A-C6A = C6B-C7B = C6A-C4 = C6B-C4
 1.4 with sigma of 0.01
 C10B-C9B = C10A-C9A
 1.54 with sigma of 0.01
3. Uiso/Uaniso restraints and constraints
Uanis(C9B) \\sim Ueq, Uanis(C10B) \\sim Ueq: with sigma of 0.005 and sigma for
terminal atoms of 0.01
Uanis(O5B) = Uanis(O5A)
Uanis(C8A) = Uanis(C8B)
Uanis(C7A) = Uanis(C7B)
Uanis(C6A) = Uanis(C6B)
4. Others
 Sof(O5B)=Sof(C9B)=Sof(H9BA)=Sof(H9BB)=Sof(C7B)=Sof(C8B)=Sof(H8B)=Sof(C6B)=
 Sof(H6B)=Sof(C10B)=Sof(H10D)=Sof(H10E)=Sof(H10F)=1-FVAR(1)
 Sof(O5A)=Sof(C8A)=Sof(H8A)=Sof(C6A)=Sof(H6A)=Sof(C7A)=Sof(C9A)=Sof(H9AA)=
 Sof(H9AB)=Sof(C10A)=Sof(H10A)=Sof(H10B)=Sof(H10C)=FVAR(1)
5.a Secondary CH2 refined with riding coordinates:
 C9A(H9AA,H9AB), C9B(H9BA,H9BB)
5.b Aromatic/amide H refined with riding coordinates:
 C12(H12), C11(H11), C17(H17), C3(H3), C14(H14), C20(H20), C8A(H8A), C6A(H6A),
 C8B(H8B), C6B(H6B)
5.c Idealised Me refined as rotating group:
 C10A(H10A,H10B,H10C), C10B(H10D,H10E,H10F)
;
_olex2_submission_special_instructions 'No special instructions were received'

loop_
_space_group_symop_operation_xyz
'x, y, z'
'-x, -y, -z'

loop_
_atom_site_label
_atom_site_type_symbol
_atom_site_fract_x
_atom_site_fract_y
_atom_site_fract_z
_atom_site_U_iso_or_equiv
_atom_site_adp_type
_atom_site_occupancy
_atom_site_site_symmetry_order
_atom_site_calc_flag
_atom_site_refinement_flags_posn
_atom_site_refinement_flags_adp
_atom_site_refinement_flags_occupancy
_atom_site_disorder_assembly
_atom_site_disorder_group
Zn1 Zn 0.60657(2) 0.08684(2) 1.07431(2) 0.01667(6) Uani 1 1 d . . . . .
O4 O 1.40371(10) 0.16485(11) 1.14423(10) 0.0205(2) Uani 1 1 d . . . . .
O2 O 0.67932(10) 0.21291(12) 1.16980(11) 0.0253(2) Uani 1 1 d . . . . .
O3 O 1.33892(10) 0.04114(11) 1.04762(11) 0.0224(2) Uani 1 1 d . . . . .
O1 O 0.82491(10) 0.08186(12) 1.06026(11) 0.0245(2) Uani 1 1 d . . . . .
N1 N 0.59165(12) 0.26936(12) 0.88148(12) 0.0184(2) Uani 1 1 d . . . . .
N2 N 0.60018(12) 0.89990(13) 0.26124(12) 0.0205(2) Uani 1 1 d . . . . .
C18 C 0.51993(16) 0.90150(16) 0.38337(15) 0.0236(3) Uani 1 1 d . . . . .
H18 H 0.4657(19) 0.991(2) 0.3798(19) 0.028 Uiso 1 1 d R . . . .
C5 C 1.31322(13) 0.12966(14) 1.10589(13) 0.0178(3) Uani 1 1 d . . . . .
C1 C 0.80118(15) 0.16695(16) 1.12327(15) 0.0220(3) Uani 1 1 d . . . . .
C19 C 0.67832(16) 0.77548(17) 0.26184(16) 0.0291(4) Uani 1 1 d . . . . .
H19 H 0.735(2) 0.774(2) 0.179(2) 0.035 Uiso 1 1 d R . . . .
O5A O 0.96869(14) 0.51092(16) 1.22430(18) 0.0332(3) Uani 0.7879(17) 1 d D . P A 1
C13 C 0.59166(14) 0.52012(15) 0.63736(14) 0.0188(3) Uani 1 1 d . . . . .
C15 C 0.64887(16) 0.26614(16) 0.75308(16) 0.0238(3) Uani 1 1 d . . . . .
H15 H 0.6912(19) 0.176(2) 0.749(2) 0.029 Uiso 1 1 d R . . . .
C16 C 0.59527(14) 0.65259(15) 0.50831(14) 0.0195(3) Uani 1 1 d . . . . .
C12 C 0.52951(15) 0.52336(15) 0.77058(15) 0.0222(3) Uani 1 1 d . . . . .
H12 H 0.4863 0.6113 0.7809 0.027 Uiso 1 1 calc R . . . .
C4 C 1.16535(15) 0.20027(17) 1.13218(16) 0.0241(3) Uani 1 1 d D . . . .
C11 C 0.53140(15) 0.39688(15) 0.88786(15) 0.0225(3) Uani 1 1 d . . . . .
H11 H 0.4876 0.4009 0.9777 0.027 Uiso 1 1 calc R . . . .
C17 C 0.51435(16) 0.78232(16) 0.50790(15) 0.0233(3) Uani 1 1 d . . . . .
H17 H 0.4561 0.7888 0.5921 0.028 Uiso 1 1 calc R . . . .
C3 C 1.05751(14) 0.15213(16) 1.11254(15) 0.0215(3) Uani 1 1 d . . . . .
H3 H 1.0761 0.0753 1.0804 0.026 Uiso 1 1 calc R . . . .
C14 C 0.65092(16) 0.38685(16) 0.63057(15) 0.0240(3) Uani 1 1 d . . . . .
H14 H 0.6927 0.3790 0.5418 0.029 Uiso 1 1 calc R . . . .
C20 C 0.67882(16) 0.65180(17) 0.38102(16) 0.0274(3) Uani 1 1 d . . . . .
H20 H 0.7361 0.5662 0.3763 0.033 Uiso 1 1 calc R . . . .
C2 C 0.92114(15) 0.21836(18) 1.14073(17) 0.0269(3) Uani 1 1 d D . . . .
C8A C 0.89624(19) 0.3418(2) 1.1741(2) 0.0231(4) Uani 0.7879(17) 1 d D . P A 1
H8A H 0.8043 0.3904 1.1870 0.028 Uiso 0.7879(17) 1 calc R . P A 1
C6A C 1.14073(19) 0.3235(2) 1.1667(2) 0.0217(4) Uani 0.7879(17) 1 d D . P A 1
H6A H 1.2157 0.3584 1.1750 0.026 Uiso 0.7879(17) 1 calc R . P A 1
C7A C 1.00549(18) 0.3930(2) 1.1883(2) 0.0241(4) Uani 0.7879(17) 1 d D . P A 1
C9A C 1.0762(6) 0.5664(6) 1.2411(6) 0.0393(10) Uani 0.7879(17) 1 d D . P A 1
H9AA H 1.1466 0.5877 1.1538 0.047 Uiso 0.7879(17) 1 calc R . P A 1
H9AB H 1.1219 0.4952 1.3207 0.047 Uiso 0.7879(17) 1 calc R . P A 1
C10A C 1.0145(3) 0.7010(3) 1.2704(4) 0.0536(8) Uani 0.7879(17) 1 d D . P A 1
H10A H 0.9682 0.7704 1.1920 0.080 Uiso 0.7879(17) 1 calc GR . P A 1
H10B H 1.0883 0.7414 1.2799 0.080 Uiso 0.7879(17) 1 calc GR . P A 1
H10C H 0.9471 0.6787 1.3585 0.080 Uiso 0.7879(17) 1 calc GR . P A 1
O5B O 0.9558(5) 0.4068(6) 1.3484(7) 0.0332(3) Uani 0.2121(17) 1 d D . P A 2
C9B C 1.0525(7) 0.4892(8) 1.3505(10) 0.0277(16) Uani 0.2121(17) 1 d D U P A 2
H9BA H 1.1402 0.4269 1.3772 0.033 Uiso 0.2121(17) 1 calc R . P A 2
H9BB H 1.0124 0.5377 1.4186 0.033 Uiso 0.2121(17) 1 calc R . P A 2
C7B C 0.9950(6) 0.3226(8) 1.2683(9) 0.0241(4) Uani 0.2121(17) 1 d D . P A 2
C8B C 0.8879(7) 0.2856(9) 1.2360(8) 0.0231(4) Uani 0.2121(17) 1 d D . P A 2
H8B H 0.7946 0.3060 1.2783 0.028 Uiso 0.2121(17) 1 calc R . P A 2
C6B C 1.1323(7) 0.2720(9) 1.2244(8) 0.0217(4) Uani 0.2121(17) 1 d D . P A 2
H6B H 1.2041 0.2869 1.2582 0.026 Uiso 0.2121(17) 1 calc R . P A 2
C10B C 1.077(3) 0.598(2) 1.1995(15) 0.034(4) Uani 0.2121(17) 1 d D U P A 2
H10D H 1.1372 0.5502 1.1375 0.051 Uiso 0.2121(17) 1 calc GR . P A 2
H10E H 1.1216 0.6728 1.1979 0.051 Uiso 0.2121(17) 1 calc GR . P A 2
H10F H 0.9883 0.6407 1.1662 0.051 Uiso 0.2121(17) 1 calc GR . P A 2

loop_
_atom_site_aniso_label
_atom_site_aniso_U_11
_atom_site_aniso_U_22
_atom_site_aniso_U_33
_atom_site_aniso_U_23
_atom_site_aniso_U_13
_atom_site_aniso_U_12
Zn1 0.01239(9) 0.01675(10) 0.01582(10) -0.00236(7) -0.00161(6) -0.00070(7)
O4 0.0129(4) 0.0226(5) 0.0226(5) -0.0062(4) -0.0023(4) -0.0013(4)
O2 0.0137(5) 0.0337(6) 0.0310(5) -0.0163(5) -0.0029(4) -0.0010(4)
O3 0.0195(5) 0.0199(5) 0.0252(5) -0.0090(4) -0.0019(4) 0.0010(4)
O1 0.0174(5) 0.0300(6) 0.0296(5) -0.0159(5) -0.0010(4) -0.0042(4)
N1 0.0182(5) 0.0172(6) 0.0169(5) -0.0040(4) -0.0027(4) -0.0023(4)
N2 0.0172(5) 0.0203(6) 0.0172(5) -0.0016(5) -0.0021(4) -0.0014(4)
C18 0.0282(7) 0.0193(7) 0.0199(7) -0.0059(6) -0.0031(6) -0.0011(6)
C5 0.0150(6) 0.0171(6) 0.0131(6) 0.0008(5) -0.0005(5) -0.0015(5)
C1 0.0180(7) 0.0256(7) 0.0206(7) -0.0079(6) -0.0036(5) -0.0012(5)
C19 0.0233(7) 0.0292(8) 0.0189(7) -0.0024(6) 0.0022(6) 0.0062(6)
O5A 0.0160(6) 0.0349(8) 0.0600(10) -0.0331(7) 0.0017(6) -0.0048(5)
C13 0.0171(6) 0.0201(7) 0.0174(6) -0.0045(5) -0.0039(5) -0.0029(5)
C15 0.0282(7) 0.0185(7) 0.0223(7) -0.0076(6) -0.0003(6) -0.0035(6)
C16 0.0182(6) 0.0200(7) 0.0172(6) -0.0037(5) -0.0040(5) -0.0020(5)
C12 0.0247(7) 0.0175(7) 0.0194(7) -0.0051(5) -0.0023(5) 0.0012(5)
C4 0.0154(6) 0.0307(8) 0.0263(7) -0.0134(6) -0.0033(5) 0.0013(6)
C11 0.0250(7) 0.0208(7) 0.0174(6) -0.0060(6) -0.0013(5) -0.0005(6)
C17 0.0283(7) 0.0213(7) 0.0168(6) -0.0057(6) -0.0013(5) -0.0028(6)
C3 0.0170(6) 0.0249(7) 0.0219(7) -0.0106(6) -0.0018(5) 0.0001(5)
C14 0.0296(7) 0.0221(7) 0.0177(7) -0.0072(6) 0.0004(6) -0.0044(6)
C20 0.0252(7) 0.0233(7) 0.0198(7) -0.0020(6) -0.0001(6) 0.0066(6)
C2 0.0159(7) 0.0372(9) 0.0332(8) -0.0211(7) -0.0035(6) -0.0005(6)
C8A 0.0132(7) 0.0256(11) 0.0292(11) -0.0118(9) 0.0002(8) -0.0017(8)
C6A 0.0148(7) 0.0245(11) 0.0253(11) -0.0094(8) -0.0009(8) -0.0043(8)
C7A 0.0173(8) 0.0243(10) 0.0322(10) -0.0148(8) 0.0006(8) -0.0029(7)
C9A 0.0244(15) 0.042(3) 0.063(3) -0.033(2) -0.004(2) -0.0069(19)
C10A 0.0304(12) 0.0551(17) 0.094(2) -0.0478(17) -0.0033(13) -0.0113(11)
O5B 0.0160(6) 0.0349(8) 0.0600(10) -0.0331(7) 0.0017(6) -0.0048(5)
C9B 0.017(3) 0.015(3) 0.049(4) -0.012(3) 0.003(3) -0.006(2)
C7B 0.0173(8) 0.0243(10) 0.0322(10) -0.0148(8) 0.0006(8) -0.0029(7)
C8B 0.0132(7) 0.0256(11) 0.0292(11) -0.0118(9) 0.0002(8) -0.0017(8)
C6B 0.0148(7) 0.0245(11) 0.0253(11) -0.0094(8) -0.0009(8) -0.0043(8)
C10B 0.028(5) 0.025(6) 0.055(8) -0.017(5) -0.007(6) -0.012(4)

loop_
_atom_type_symbol
_atom_type_description
_atom_type_scat_dispersion_real
_atom_type_scat_dispersion_imag
_atom_type_scat_source
C C 0.0181 0.0091 'International Tables Vol C Tables 4.2.6.8 and 6.1.1.4'
H H 0.0000 0.0000 'International Tables Vol C Tables 4.2.6.8 and 6.1.1.4'
N N 0.0311 0.0180 'International Tables Vol C Tables 4.2.6.8 and 6.1.1.4'
O O 0.0492 0.0322 'International Tables Vol C Tables 4.2.6.8 and 6.1.1.4'
Zn Zn -1.5491 0.6778 'International Tables Vol C Tables 4.2.6.8 and 6.1.1.4'

loop_
_exptl_crystal_face_index_h
_exptl_crystal_face_index_k
_exptl_crystal_face_index_l
_exptl_crystal_face_perp_dist
_exptl_oxdiff_crystal_face_indexfrac_h
_exptl_oxdiff_crystal_face_indexfrac_k
_exptl_oxdiff_crystal_face_indexfrac_l
_exptl_oxdiff_crystal_face_x
_exptl_oxdiff_crystal_face_y
_exptl_oxdiff_crystal_face_z
2 0 6 0.0529 1.7437 -0.1154 6.1309 -0.6258 0.7317 0.2702
-1 -5 2 0.0523 -0.8741 -5.0297 2.0508 -0.5465 0.6398 -0.5404
-3 -6 -5 0.0434 -3.2139 -5.8466 -5.1973 0.1290 -0.1498 -0.9803
-3 -4 -6 0.0459 -3.0654 -4.0784 -6.4661 0.3763 -0.4393 -0.8157
5 5 4 0.0271 5.2700 5.1073 3.5496 -0.3546 -0.2449 0.9024
6 0 0 0.0270 6.3320 0.0803 0.3405 -0.8009 -0.5513 0.2338
2 -5 -3 0.0338 2.4800 -5.1611 -3.2314 -0.6350 -0.4363 -0.6375
-5 -6 -4 0.0363 -4.7907 -5.5368 -3.8060 0.2671 0.1847 -0.9458
-6 2 1 0.0295 -5.5603 1.8506 0.9458 0.8221 0.5656 0.0644
6 2 -1 0.0396 5.9953 2.0033 -1.0051 -0.4722 -0.8142 0.3973
-5 0 4 0.0395 -4.9940 0.4977 3.5056 0.4455 0.9537 0.0197
4 -2 -4 0.0370 3.9946 -1.9986 -4.0053 -0.4447 -0.8546 -0.2465
-4 -5 1 0.0453 -3.9946 -5.0033 1.0025 -0.0879 0.7802 -0.6803
2 6 6 0.0295 2.0029 5.5022 5.5014 -0.0339 0.3258 0.9108
1 0 -6 0.0466 0.9925 0.0008 -6.0027 0.2655 -0.9650 -0.1872
-2 3 -4 0.0427 -2.0054 3.0003 -3.9986 0.8199 -0.5464 0.1358
-4 4 0 0.0290 -4.0004 3.9995 0.0046 0.9124 0.1711 0.3326
6 2 4 0.0328 6.0012 2.0030 3.9964 -0.7969 -0.0887 0.5813
-6 -1 1 0.0286 -5.9958 -1.0030 1.0054 0.5761 0.7626 -0.2807
5 -2 1 0.0413 5.0010 -2.4986 1.4953 -0.9780 -0.1251 -0.0690

loop_
_geom_angle_atom_site_label_1
_geom_angle_atom_site_label_2
_geom_angle_atom_site_label_3
_geom_angle
_geom_angle_site_symmetry_1
_geom_angle_site_symmetry_3
O4 Zn1 O2 88.32(4) 1_455 .
O4 Zn1 O3 124.20(4) 1_455 2_757
O4 Zn1 O1 147.57(4) 1_455 .
O4 Zn1 N1 86.21(4) 1_455 .
O4 Zn1 N2 89.98(4) 1_455 1_546
O4 Zn1 C1 118.02(4) 1_455 .
O2 Zn1 C1 29.71(4) . .
O3 Zn1 O2 147.26(4) 2_757 .
O3 Zn1 O1 88.16(4) 2_757 .
O3 Zn1 N1 87.92(4) 2_757 .
O3 Zn1 N2 89.50(4) 2_757 1_546
O3 Zn1 C1 117.61(4) 2_757 .
O1 Zn1 O2 59.25(4) . .
O1 Zn1 C1 29.56(4) . .
N1 Zn1 O2 90.92(4) . .
N1 Zn1 O1 93.65(4) . .
N1 Zn1 C1 91.94(5) . .
N2 Zn1 O2 94.69(4) 1_546 .
N2 Zn1 O1 92.64(4) 1_546 .
N2 Zn1 N1 173.13(5) 1_546 .
N2 Zn1 C1 94.90(5) 1_546 .
C5 O4 Zn1 114.20(9) . 1_655
C1 O2 Zn1 87.05(9) . .
C5 O3 Zn1 172.43(10) . 2_757
C1 O1 Zn1 92.20(8) . .
C15 N1 Zn1 123.56(10) . .
C15 N1 C11 116.97(12) . .
C11 N1 Zn1 119.27(9) . .
C18 N2 Zn1 121.70(10) . 1_564
C18 N2 C19 117.29(12) . .
C19 N2 Zn1 121.01(10) . 1_564
N2 C18 H18 115.5(11) . .
N2 C18 C17 123.39(14) . .
C17 C18 H18 121.2(11) . .
O4 C5 C4 117.50(13) . .
O3 C5 O4 124.00(12) . .
O3 C5 C4 118.50(13) . .
O2 C1 Zn1 63.24(8) . .
O2 C1 C2 119.24(13) . .
O1 C1 Zn1 58.25(7) . .
O1 C1 O2 121.44(14) . .
O1 C1 C2 119.30(13) . .
C2 C1 Zn1 175.74(11) . .
N2 C19 H19 117.9(13) . .
N2 C19 C20 123.05(14) . .
C20 C19 H19 119.1(13) . .
C7A O5A C9A 117.6(3) . .
C12 C13 C16 121.67(13) . .
C14 C13 C16 121.38(13) . .
C14 C13 C12 116.95(13) . .
N1 C15 H15 116.7(11) . .
N1 C15 C14 123.22(14) . .
C14 C15 H15 120.0(11) . .
C17 C16 C13 121.99(13) . .
C20 C16 C13 121.01(13) . .
C20 C16 C17 117.00(13) . .
C13 C12 H12 120.4 . .
C11 C12 C13 119.30(13) . .
C11 C12 H12 120.4 . .
C3 C4 C5 120.73(13) . .
C3 C4 C6A 121.01(14) . .
C6A C4 C5 118.08(14) . .
C6B C4 C5 118.0(3) . .
C6B C4 C3 116.8(3) . .
N1 C11 C12 123.61(13) . .
N1 C11 H11 118.2 . .
C12 C11 H11 118.2 . .
C18 C17 C16 119.30(13) . .
C18 C17 H17 120.4 . .
C16 C17 H17 120.4 . .
C4 C3 H3 120.4 . .
C4 C3 C2 119.20(14) . .
C2 C3 H3 120.4 . .
C13 C14 H14 120.0 . .
C15 C14 C13 119.91(13) . .
C15 C14 H14 120.0 . .
C19 C20 C16 119.97(14) . .
C19 C20 H20 120.0 . .
C16 C20 H20 120.0 . .
C3 C2 C1 120.62(14) . .
C3 C2 C8A 119.67(15) . .
C8A C2 C1 119.50(14) . .
C8B C2 C1 114.6(3) . .
C8B C2 C3 119.6(3) . .
C2 C8A H8A 119.7 . .
C7A C8A C2 120.62(16) . .
C7A C8A H8A 119.7 . .
C4 C6A H6A 120.3 . .
C7A C6A C4 119.38(17) . .
C7A C6A H6A 120.3 . .
O5A C7A C8A 115.48(16) . .
O5A C7A C6A 124.72(17) . .
C6A C7A C8A 119.80(18) . .
O5A C9A H9AA 109.9 . .
O5A C9A H9AB 109.9 . .
O5A C9A C10A 108.9(4) . .
H9AA C9A H9AB 108.3 . .
C10A C9A H9AA 109.9 . .
C10A C9A H9AB 109.9 . .
C9A C10A H10A 109.5 . .
C9A C10A H10B 109.5 . .
C9A C10A H10C 109.5 . .
H10A C10A H10B 109.5 . .
H10A C10A H10C 109.5 . .
H10B C10A H10C 109.5 . .
C7B O5B C9B 120.2(5) . .
O5B C9B H9BA 110.8 . .
O5B C9B H9BB 110.8 . .
O5B C9B C10B 104.8(11) . .
H9BA C9B H9BB 108.9 . .
C10B C9B H9BA 110.8 . .
C10B C9B H9BB 110.8 . .
O5B C7B C8B 115.7(5) . .
O5B C7B C6B 123.8(6) . .
C8B C7B C6B 120.4(6) . .
C2 C8B C7B 117.8(6) . .
C2 C8B H8B 121.1 . .
C7B C8B H8B 121.1 . .
C4 C6B C7B 120.9(6) . .
C4 C6B H6B 119.6 . .
C7B C6B H6B 119.6 . .
C9B C10B H10D 109.5 . .
C9B C10B H10E 109.5 . .
C9B C10B H10F 109.5 . .
H10D C10B H10E 109.5 . .
H10D C10B H10F 109.5 . .
H10E C10B H10F 109.5 . .

loop_
_geom_bond_atom_site_label_1
_geom_bond_atom_site_label_2
_geom_bond_distance
_geom_bond_site_symmetry_2
Zn1 O4 2.0808(10) 1_455
Zn1 O2 2.2711(11) .
Zn1 O3 2.0962(10) 2_757
Zn1 O1 2.1615(10) .
Zn1 N1 2.1438(11) .
Zn1 N2 2.1244(12) 1_546
Zn1 C1 2.5402(15) .
O4 Zn1 2.0808(9) 1_655
O4 C5 1.2620(18) .
O2 C1 1.2607(18) .
O3 Zn1 2.0962(10) 2_757
O3 C5 1.2460(18) .
O1 C1 1.2539(19) .
N1 C15 1.3385(19) .
N1 C11 1.3394(18) .
N2 Zn1 2.1244(12) 1_564
N2 C18 1.3399(19) .
N2 C19 1.341(2) .
C18 H18 0.948(19) .
C18 C17 1.386(2) .
C5 C4 1.5087(18) .
C1 C2 1.512(2) .
C19 H19 0.92(2) .
C19 C20 1.380(2) .
O5A C7A 1.368(2) .
O5A C9A 1.421(6) .
C13 C16 1.4861(19) .
C13 C12 1.3936(19) .
C13 C14 1.393(2) .
C15 H15 0.948(19) .
C15 C14 1.382(2) .
C16 C17 1.397(2) .
C16 C20 1.394(2) .
C12 H12 0.9500 .
C12 C11 1.386(2) .
C4 C3 1.391(2) .
C4 C6A 1.419(2) .
C4 C6B 1.382(7) .
C11 H11 0.9500 .
C17 H17 0.9500 .
C3 H3 0.9500 .
C3 C2 1.401(2) .
C14 H14 0.9500 .
C20 H20 0.9500 .
C2 C8A 1.414(2) .
C2 C8B 1.375(6) .
C8A H8A 0.9500 .
C8A C7A 1.396(3) .
C6A H6A 0.9500 .
C6A C7A 1.393(2) .
C9A H9AA 0.9900 .
C9A H9AB 0.9900 .
C9A C10A 1.508(6) .
C10A H10A 0.9800 .
C10A H10B 0.9800 .
C10A H10C 0.9800 .
O5B C9B 1.454(7) .
O5B C7B 1.377(8) .
C9B H9BA 0.9900 .
C9B H9BB 0.9900 .
C9B C10B 1.526(9) .
C7B C8B 1.386(7) .
C7B C6B 1.392(7) .
C8B H8B 0.9500 .
C6B H6B 0.9500 .
C10B H10D 0.9800 .
C10B H10E 0.9800 .
C10B H10F 0.9800 .

loop_
_geom_torsion_atom_site_label_1
_geom_torsion_atom_site_label_2
_geom_torsion_atom_site_label_3
_geom_torsion_atom_site_label_4
_geom_torsion
_geom_torsion_site_symmetry_1
Zn1 O4 C5 O3 9.12(17) 1_655
Zn1 O4 C5 C4 -170.61(9) 1_655
Zn1 O2 C1 O1 -2.42(14) .
Zn1 O2 C1 C2 176.08(13) .
Zn1 O1 C1 O2 2.54(15) .
Zn1 O1 C1 C2 -175.95(12) .
Zn1 N1 C15 C14 -173.23(12) .
Zn1 N1 C11 C12 173.01(12) .
Zn1 N2 C18 C17 -179.11(12) 1_564
Zn1 N2 C19 C20 179.22(13) 1_564
O4 C5 C4 C3 -170.36(13) .
O4 C5 C4 C6A 14.4(2) .
O4 C5 C4 C6B -14.9(5) .
O2 C1 C2 C3 169.08(14) .
O2 C1 C2 C8A -16.3(2) .
O2 C1 C2 C8B 14.8(5) .
O3 C5 C4 C3 9.9(2) .
O3 C5 C4 C6A -165.30(15) .
O3 C5 C4 C6B 165.4(4) .
O1 C1 C2 C3 -12.4(2) .
O1 C1 C2 C8A 162.22(16) .
O1 C1 C2 C8B -166.7(4) .
N1 C15 C14 C13 0.1(2) .
N2 C18 C17 C16 -0.3(2) .
N2 C19 C20 C16 0.1(3) .
C18 N2 C19 C20 0.1(2) .
C5 C4 C3 C2 178.71(13) .
C5 C4 C6A C7A 178.51(17) .
C5 C4 C6B C7B -171.2(6) .
C1 C2 C8A C7A -178.84(17) .
C1 C2 C8B C7B 173.6(6) .
C19 N2 C18 C17 0.0(2) .
C13 C16 C17 C18 -178.57(14) .
C13 C16 C20 C19 178.67(15) .
C13 C12 C11 N1 0.8(2) .
C15 N1 C11 C12 -2.0(2) .
C16 C13 C12 C11 -178.77(13) .
C16 C13 C14 C15 178.35(14) .
C12 C13 C16 C17 -13.0(2) .
C12 C13 C16 C20 168.04(14) .
C12 C13 C14 C15 -1.4(2) .
C4 C3 C2 C1 -178.81(14) .
C4 C3 C2 C8A 6.6(2) .
C4 C3 C2 C8B -25.7(5) .
C4 C6A C7A O5A 178.82(19) .
C4 C6A C7A C8A -0.8(3) .
C11 N1 C15 C14 1.6(2) .
C17 C16 C20 C19 -0.4(2) .
C3 C4 C6A C7A 3.3(3) .
C3 C4 C6B C7B -14.7(9) .
C3 C2 C8A C7A -4.2(3) .
C3 C2 C8B C7B 18.9(9) .
C14 C13 C16 C17 167.30(14) .
C14 C13 C16 C20 -11.7(2) .
C14 C13 C12 C11 1.0(2) .
C20 C16 C17 C18 0.5(2) .
C2 C8A C7A O5A -178.39(18) .
C2 C8A C7A C6A 1.3(3) .
C6A C4 C3 C2 -6.2(2) .
C7A O5A C9A C10A 176.1(3) .
C9A O5A C7A C8A 179.5(3) .
C9A O5A C7A C6A -0.1(4) .
O5B C7B C8B C2 171.4(6) .
O5B C7B C6B C4 -173.3(7) .
C9B O5B C7B C8B -160.1(7) .
C9B O5B C7B C6B 21.9(12) .
C7B O5B C9B C10B 65.2(13) .
C8B C7B C6B C4 8.8(13) .
C6B C4 C3 C2 23.0(5) .
C6B C7B C8B C2 -10.6(12) .

loop_
_smtbx_masks_void_nr
_smtbx_masks_void_average_x
_smtbx_masks_void_average_y
_smtbx_masks_void_average_z
_smtbx_masks_void_volume
_smtbx_masks_void_count_electrons
_smtbx_masks_void_content
1 0.000 0.000 0.500 107.2 37.0 DMF
